data_7109918
loop_
_publ_author_name
'Wenjun Li'
'Qianfa Jia'
'Zhiyun Du'
'Jian Wang'

_publ_section_title
;
 Direct access to triazole-olefins through catalytic cycloaddition of
 azides to unsaturated aldehydes
;
_journal_name_full Chem.Commun.
_journal_page_first 10187
_journal_paper_doi 10.1039/c3cc45306e
_journal_volume 49
_journal_year 2013
_chemical_formula_sum 'C16 H13 N3'
_chemical_formula_weight 247.29
_chemical_name_systematic
; 
 ? 
;
_space_group_IT_number 33
_symmetry_cell_setting orthorhombic
_symmetry_space_group_name_Hall 'P 2c -2n'
_symmetry_space_group_name_H-M 'P n a 21'
_atom_sites_solution_hydrogens geom
_atom_sites_solution_primary direct
_atom_sites_solution_secondary difmap
_audit_creation_method SHELXL-97
_cell_angle_alpha 90.00
_cell_angle_beta 90.00
_cell_angle_gamma 90.00
_cell_formula_units_Z 4
_cell_length_a 11.8598(10)
_cell_length_b 5.6497(4)
_cell_length_c 18.4376(15)
_cell_measurement_reflns_used 2518
_cell_measurement_temperature 100(2)
_cell_measurement_theta_max 25.85
_cell_measurement_theta_min 3.44
_cell_volume 1235.40(17)
_computing_cell_refinement 'Bruker SMART'
_computing_data_collection 'Bruker SMART'
_computing_data_reduction 'Bruker SAINT'
_computing_molecular_graphics 'Bruker SHELXTL'
_computing_publication_material 'Bruker SHELXTL'
_computing_structure_refinement 'SHELXL-97 (Sheldrick, 1997)'
_computing_structure_solution 'SHELXS-97 (Sheldrick, 1990)'
_diffrn_ambient_temperature 100(2)
_diffrn_measured_fraction_theta_full 0.999
_diffrn_measured_fraction_theta_max 0.999
_diffrn_measurement_device_type 'CCD area detector'
_diffrn_measurement_method 'phi and omega scans'
_diffrn_radiation_monochromator graphite
_diffrn_radiation_source 'fine-focus sealed tube'
_diffrn_radiation_type MoK\a
_diffrn_radiation_wavelength 0.71073
_diffrn_reflns_av_R_equivalents 0.0423
_diffrn_reflns_av_sigmaI/netI 0.0456
_diffrn_reflns_limit_h_max 15
_diffrn_reflns_limit_h_min -15
_diffrn_reflns_limit_k_max 7
_diffrn_reflns_limit_k_min -6
_diffrn_reflns_limit_l_max 23
_diffrn_reflns_limit_l_min -19
_diffrn_reflns_number 7974
_diffrn_reflns_theta_full 27.45
_diffrn_reflns_theta_max 27.45
_diffrn_reflns_theta_min 2.21
_exptl_absorpt_coefficient_mu 0.081
_exptl_absorpt_correction_T_max 0.9879
_exptl_absorpt_correction_T_min 0.9698
_exptl_absorpt_correction_type multi-scan
_exptl_absorpt_process_details 'Sadabs, (Sheldrick 2001)'
_exptl_crystal_colour COLOURLESS
_exptl_crystal_density_diffrn 1.330
_exptl_crystal_density_meas ?
_exptl_crystal_density_method 'not measured'
_exptl_crystal_description BLOCK
_exptl_crystal_F_000 520
_exptl_crystal_size_max 0.38
_exptl_crystal_size_mid 0.20
_exptl_crystal_size_min 0.15
_refine_diff_density_max 0.332
_refine_diff_density_min -0.255
_refine_diff_density_rms 0.061
_refine_ls_abs_structure_details 'Flack H D (1983), Acta Cryst. A39, 876-881'
_refine_ls_abs_structure_Flack 0(3)
_refine_ls_extinction_method none
_refine_ls_goodness_of_fit_ref 1.082
_refine_ls_hydrogen_treatment constr
_refine_ls_matrix_type full
_refine_ls_number_parameters 172
_refine_ls_number_reflns 2598
_refine_ls_number_restraints 1
_refine_ls_restrained_S_all 1.082
_refine_ls_R_factor_all 0.0524
_refine_ls_R_factor_gt 0.0499
_refine_ls_shift/su_max 0.000
_refine_ls_shift/su_mean 0.000
_refine_ls_structure_factor_coef Fsqd
_refine_ls_weighting_details 'calc w=1/[\s^2^(Fo^2^)+(0.0816P)^2^+0.1684P] where P=(Fo^2^+2Fc^2^)/3'
_refine_ls_weighting_scheme calc
_refine_ls_wR_factor_gt 0.1278
_refine_ls_wR_factor_ref 0.1299
_reflns_number_gt 2464
_reflns_number_total 2598
_reflns_threshold_expression >2sigma(I)
_cod_data_source_file c3cc45306e.txt
_cod_data_source_block d127a
_cod_depositor_comments
;
The following automatic conversions were performed:

'_exptl_crystal_density_meas' value 'Not measured' was changed to '?'
- the value is perceived as not measured.

Automatic conversion script
Id: cif_fix_values 3008 2015-01-20 13:52:24Z robertas 
;
_cod_original_sg_symbol_H-M Pna2(1)
_cod_database_code 7109918

loop_
_symmetry_equiv_pos_as_xyz
'x, y, z'
'-x, -y, z+1/2'
'x+1/2, -y+1/2, z'
'-x+1/2, y+1/2, z+1/2'

loop_
_atom_site_label
_atom_site_type_symbol
_atom_site_fract_x
_atom_site_fract_y
_atom_site_fract_z
_atom_site_U_iso_or_equiv
_atom_site_adp_type
_atom_site_occupancy
_atom_site_symmetry_multiplicity
_atom_site_calc_flag
_atom_site_refinement_flags
N1 N 0.78408(15) 0.4046(3) 0.61875(10) 0.0158(4) Uani 1 1 d .
N2 N 0.74343(15) 0.6288(3) 0.61825(11) 0.0201(4) Uani 1 1 d .
N3 N 0.65346(16) 0.6331(3) 0.65856(11) 0.0204(4) Uani 1 1 d .
C1 C 0.88197(15) 0.3485(3) 0.57726(11) 0.0147(4) Uani 1 1 d .
C2 C 0.96831(16) 0.5138(3) 0.57204(12) 0.0172(4) Uani 1 1 d .
H2 H 0.9636 0.6594 0.5976 0.021 Uiso 1 1 calc R
C3 C 1.06088(16) 0.4644(3) 0.52938(13) 0.0196(4) Uani 1 1 d .
H3 H 1.1200 0.5770 0.5255 0.023 Uiso 1 1 calc R
C4 C 1.06854(17) 0.2510(4) 0.49189(12) 0.0205(4) Uani 1 1 d .
H4 H 1.1319 0.2186 0.4620 0.025 Uiso 1 1 calc R
C5 C 0.98284(19) 0.0874(4) 0.49872(13) 0.0218(5) Uani 1 1 d .
H5 H 0.9883 -0.0590 0.4736 0.026 Uiso 1 1 calc R
C6 C 0.88899(17) 0.1319(3) 0.54130(13) 0.0185(4) Uani 1 1 d .
H6 H 0.8308 0.0174 0.5459 0.022 Uiso 1 1 calc R
C7 C 0.71730(17) 0.2645(3) 0.65958(12) 0.0163(4) Uani 1 1 d .
H7 H 0.7260 0.0998 0.6685 0.020 Uiso 1 1 calc R
C8 C 0.63426(16) 0.4104(3) 0.68550(12) 0.0171(4) Uani 1 1 d .
C9 C 0.54036(18) 0.3566(3) 0.73399(12) 0.0188(4) Uani 1 1 d .
H9 H 0.5324 0.1996 0.7517 0.023 Uiso 1 1 calc R
C10 C 0.46529(17) 0.5197(3) 0.75449(12) 0.0188(4) Uani 1 1 d .
H10 H 0.4757 0.6745 0.7355 0.023 Uiso 1 1 calc R
C11 C 0.36924(17) 0.4868(3) 0.80277(11) 0.0174(4) Uani 1 1 d .
C12 C 0.35345(18) 0.2835(4) 0.84526(12) 0.0202(4) Uani 1 1 d .
H12 H 0.4082 0.1608 0.8441 0.024 Uiso 1 1 calc R
C13 C 0.25919(19) 0.2596(4) 0.88874(13) 0.0230(5) Uani 1 1 d .
H13 H 0.2495 0.1205 0.9170 0.028 Uiso 1 1 calc R
C14 C 0.17819(18) 0.4386(4) 0.89131(13) 0.0225(5) Uani 1 1 d .
H14 H 0.1135 0.4218 0.9213 0.027 Uiso 1 1 calc R
C15 C 0.19268(18) 0.6411(4) 0.84991(13) 0.0216(4) Uani 1 1 d .
H15 H 0.1380 0.7638 0.8514 0.026 Uiso 1 1 calc R
C16 C 0.28697(18) 0.6640(4) 0.80645(12) 0.0201(4) Uani 1 1 d .
H16 H 0.2962 0.8035 0.7783 0.024 Uiso 1 1 calc R

loop_
_atom_site_aniso_label
_atom_site_aniso_U_11
_atom_site_aniso_U_22
_atom_site_aniso_U_33
_atom_site_aniso_U_23
_atom_site_aniso_U_13
_atom_site_aniso_U_12
N1 0.0195(8) 0.0086(7) 0.0192(9) 0.0015(7) -0.0009(7) -0.0001(6)
N2 0.0216(9) 0.0087(7) 0.0299(10) 0.0018(7) 0.0034(8) 0.0019(6)
N3 0.0224(9) 0.0117(8) 0.0272(10) 0.0020(7) -0.0002(7) 0.0013(6)
C1 0.0152(9) 0.0105(8) 0.0184(10) 0.0037(7) -0.0012(8) 0.0018(7)
C2 0.0193(9) 0.0101(8) 0.0222(10) 0.0003(7) -0.0036(8) -0.0009(7)
C3 0.0160(9) 0.0145(9) 0.0282(12) 0.0027(9) -0.0022(8) -0.0023(7)
C4 0.0173(9) 0.0208(10) 0.0236(11) 0.0025(8) 0.0020(9) 0.0020(8)
C5 0.0288(11) 0.0082(8) 0.0284(12) -0.0021(8) 0.0005(9) 0.0026(7)
C6 0.0217(10) 0.0088(8) 0.0251(11) 0.0008(8) -0.0011(9) -0.0013(7)
C7 0.0198(9) 0.0101(8) 0.0189(10) 0.0021(7) -0.0010(8) -0.0011(7)
C8 0.0208(10) 0.0096(8) 0.0210(10) 0.0001(7) -0.0044(8) -0.0009(7)
C9 0.0229(10) 0.0142(9) 0.0192(10) 0.0001(8) -0.0007(8) -0.0013(7)
C10 0.0212(10) 0.0150(9) 0.0202(11) 0.0002(8) -0.0024(8) -0.0036(8)
C11 0.0204(10) 0.0134(9) 0.0183(10) -0.0054(8) -0.0030(8) -0.0015(7)
C12 0.0226(10) 0.0145(9) 0.0234(11) -0.0005(9) -0.0020(9) 0.0000(7)
C13 0.0271(12) 0.0176(10) 0.0242(11) 0.0011(9) -0.0011(9) -0.0042(8)
C14 0.0192(10) 0.0258(11) 0.0224(11) -0.0045(9) -0.0001(9) -0.0016(8)
C15 0.0225(11) 0.0178(10) 0.0245(11) -0.0054(9) -0.0014(9) 0.0045(7)
C16 0.0248(11) 0.0132(9) 0.0221(11) -0.0003(8) -0.0047(8) 0.0016(8)

loop_
_atom_type_symbol
_atom_type_description
_atom_type_scat_dispersion_real
_atom_type_scat_dispersion_imag
_atom_type_scat_source
C C 0.0033 0.0016 'International Tables Vol C Tables 4.2.6.8 and 6.1.1.4'
H H 0.0000 0.0000 'International Tables Vol C Tables 4.2.6.8 and 6.1.1.4'
N N 0.0061 0.0033 'International Tables Vol C Tables 4.2.6.8 and 6.1.1.4'

loop_
_geom_angle_atom_site_label_1
_geom_angle_atom_site_label_2
_geom_angle_atom_site_label_3
_geom_angle
C7 N1 N2 110.07(17)
C7 N1 C1 130.31(16)
N2 N1 C1 119.58(16)
N3 N2 N1 107.78(15)
N2 N3 C8 109.03(15)
C2 C1 C6 120.87(18)
C2 C1 N1 119.21(17)
C6 C1 N1 119.91(16)
C3 C2 C1 119.36(18)
C2 C3 C4 120.68(18)
C5 C4 C3 119.1(2)
C4 C5 C6 121.5(2)
C5 C6 C1 118.46(18)
N1 C7 C8 105.27(16)
C7 C8 N3 107.83(17)
C7 C8 C9 129.52(18)
N3 C8 C9 122.64(17)
C10 C9 C8 122.55(18)
C9 C10 C11 127.29(19)
C16 C11 C12 117.75(19)
C16 C11 C10 118.90(18)
C12 C11 C10 123.34(18)
C13 C12 C11 120.78(19)
C12 C13 C14 120.37(19)
C15 C14 C13 119.6(2)
C16 C15 C14 119.79(19)
C15 C16 C11 121.7(2)

loop_
_geom_bond_atom_site_label_1
_geom_bond_atom_site_label_2
_geom_bond_distance
N1 C7 1.349(3)
N1 N2 1.356(2)
N1 C1 1.426(3)
N2 N3 1.301(3)
N3 C8 1.371(2)
C1 C2 1.389(3)
C1 C6 1.395(3)
C2 C3 1.379(3)
C3 C4 1.392(3)
C4 C5 1.380(3)
C5 C6 1.385(3)
C7 C8 1.370(3)
C8 C9 1.460(3)
C9 C10 1.336(3)
C10 C11 1.458(3)
C11 C16 1.399(3)
C11 C12 1.403(3)
C12 C13 1.382(3)
C13 C14 1.396(3)
C14 C15 1.386(3)
C15 C16 1.382(3)
